data_7010855
loop_
_publ_author_name
'Clarke, Matthew L.'
'Slawin, Alexandra M. Z.'
'Wheatley, Matthew V.'
'Woollins, J. Derek'

_publ_section_title
;
 Synthesis and structure of novel rhodium complexes of
 multi-functionalised amine-phosphine ligands
;
_journal_issue 23
_journal_name_full 'Journal of the Chemical Society, Dalton Transactions'
_journal_page_first 3421
_journal_paper_doi 10.1039/b104523g
_journal_year 2001
_chemical_formula_analytical 'C27.50 H30 Cl3 N O4 P Rh'
_chemical_formula_moiety 'C27 H29 Cl N P Rh.Cl O4.[C H2 Cl2]0.5'
_chemical_formula_structural 'C27.50 H30 Cl3 N O4 P Rh'
_chemical_formula_sum 'C27.5 H30 Cl3 N O4 P Rh'
_chemical_formula_weight 678.76
_space_group_IT_number 15
_symmetry_cell_setting monoclinic
_symmetry_space_group_name_Hall '-C 2yc'
_symmetry_space_group_name_H-M 'C 1 2/c 1'
_atom_sites_solution_hydrogens geom
_atom_sites_solution_primary direct
_atom_sites_solution_secondary difmap
_audit_creation_method SHELXL
_cell_angle_alpha 90.00
_cell_angle_beta 102.928(2)
_cell_angle_gamma 90.00
_cell_formula_units_Z 8
_cell_length_a 32.668(2)
_cell_length_b 8.1102(5)
_cell_length_c 24.401(2)
_cell_measurement_reflns_used 83
_cell_measurement_temperature 293(2)
_cell_measurement_theta_max 168
_cell_measurement_theta_min 12
_cell_volume 6301.0(8)
_computing_cell_refinement SMART/SAINT
_computing_data_collection SMART
_computing_data_reduction SAINT
_computing_molecular_graphics SHELXTL
_computing_publication_material SHELXTL
_computing_structure_refinement 'SHELXL-93 (Sheldrick, 1993)'
_computing_structure_solution 'SHELXS-86 (Sheldrick, 1990)'
_diffrn_ambient_temperature 293(2)
_diffrn_measurement_device SMART
_diffrn_measurement_method CCD
_diffrn_radiation_monochromator graphite
_diffrn_radiation_source 'fine-focus sealed tube'
_diffrn_radiation_type MoK\a
_diffrn_radiation_wavelength 0.71073
_diffrn_reflns_av_R_equivalents 0.0542
_diffrn_reflns_av_sigmaI/netI 0.0602
_diffrn_reflns_limit_h_max 36
_diffrn_reflns_limit_h_min -35
_diffrn_reflns_limit_k_max 8
_diffrn_reflns_limit_k_min -9
_diffrn_reflns_limit_l_max 23
_diffrn_reflns_limit_l_min -27
_diffrn_reflns_number 13306
_diffrn_reflns_theta_max 23.26
_diffrn_reflns_theta_min 1.89
_diffrn_standards_decay_% -
_diffrn_standards_interval_count -
_diffrn_standards_interval_time -
_diffrn_standards_number -
_exptl_absorpt_coefficient_mu 0.878
_exptl_absorpt_correction_T_max 1.000000
_exptl_absorpt_correction_T_min 0.758386
_exptl_absorpt_correction_type sadabs
_exptl_crystal_colour orange
_exptl_crystal_density_diffrn 1.431
_exptl_crystal_density_meas ?
_exptl_crystal_density_method -
_exptl_crystal_description plate
_exptl_crystal_F_000 2760
_exptl_crystal_size_max .1
_exptl_crystal_size_mid .1
_exptl_crystal_size_min .05
_refine_diff_density_max 1.147
_refine_diff_density_min -0.355
_refine_diff_density_rms 0.104
_refine_ls_extinction_coef 0.00000(9)
_refine_ls_extinction_expression Fc^*^=kFc[1+0.001xFc^2^\l^3^/sin(2\q)]^-1/4^
_refine_ls_extinction_method SHELXL
_refine_ls_goodness_of_fit_all 0.868
_refine_ls_goodness_of_fit_obs 0.898
_refine_ls_hydrogen_treatment riding
_refine_ls_matrix_type full
_refine_ls_number_parameters 352
_refine_ls_number_reflns 4465
_refine_ls_number_restraints 0
_refine_ls_restrained_S_all 1.207
_refine_ls_restrained_S_obs 0.898
_refine_ls_R_factor_all 0.1026
_refine_ls_R_factor_obs 0.0574
_refine_ls_shift/esd_max -0.721
_refine_ls_shift/esd_mean 0.008
_refine_ls_structure_factor_coef Fsqd
_refine_ls_weighting_details 'w=1/[\s^2^(Fo^2^)+(0.1285P)^2^+13.4522P] where P=(Fo^2^+2Fc^2^)/3'
_refine_ls_weighting_scheme calc
_refine_ls_wR_factor_all 0.2421
_refine_ls_wR_factor_obs 0.1460
_reflns_number_observed 2931
_reflns_number_total 4515
_reflns_observed_criterion >2sigma(I)
_cod_data_source_file b104523g.txt
_cod_data_source_block 13
_cod_depositor_comments
;
The following automatic conversions were performed:
'_symmetry_cell_setting' value 'Monoclinic' changed to 'monoclinic'
according to '/home/saulius/struct/CIF-dictionaries/cif_core.dic'
dictionary named 'cif_core.dic' version 2.4.1 from 2010-06-29.

Automatic conversion script
Id: cif_fix_enum 1527 2010-12-29 10:47:43Z saulius 

The following automatic conversions were performed:

'_exptl_crystal_density_meas' value '-' was changed to '?' - the
value is perceived as not measured.

Automatic conversion script
Id: cif_fix_values 3008 2015-01-20 13:52:24Z robertas 

The following automatic conversions were performed:

'_refine_ls_weighting_scheme' value 'calc
w=1/[\s^2^(Fo^2^)+(0.1285P)^2^+13.4522P] where P=(Fo^2^+2Fc^2^)/3'
was changed to 'calc'. New tag '_refine_ls_weighting_details' was
created. The value of the new tag was set to
'w=1/[\s^2^(Fo^2^)+(0.1285P)^2^+13.4522P] where P=(Fo^2^+2Fc^2^)/3'.

Automatic conversion script
Id: cif_fix_values 3143 2015-03-26 13:38:13Z robertas 
;
_cod_original_cell_volume 6300.9(7)
_cod_original_sg_symbol_H-M C2/c
_cod_original_formula_sum 'C27.50 H30 Cl3 N O4 P Rh'
_cod_database_code 7010855

loop_
_symmetry_equiv_pos_as_xyz
'x, y, z'
'-x, y, -z+1/2'
'x+1/2, y+1/2, z'
'-x+1/2, y+1/2, -z+1/2'
'-x, -y, -z'
'x, -y, z-1/2'
'-x+1/2, -y+1/2, -z'
'x+1/2, -y+1/2, z-1/2'

loop_
_atom_site_aniso_label
_atom_site_aniso_U_11
_atom_site_aniso_U_22
_atom_site_aniso_U_33
_atom_site_aniso_U_23
_atom_site_aniso_U_13
_atom_site_aniso_U_12
Rh1 0.0431(4) 0.0444(4) 0.0571(4) 0.0023(3) 0.0067(3) 0.0006(3)
Cl1 0.0647(12) 0.0527(12) 0.081(2) -0.0011(10) 0.0140(11) 0.0093(9)
P1 0.0505(11) 0.0493(11) 0.0581(13) -0.0027(10) 0.0116(10) -0.0035(9)
C1 0.057(5) 0.056(5) 0.054(5) 0.000(4) 0.007(4) -0.008(4)
C2 0.062(5) 0.080(6) 0.078(7) 0.004(5) 0.004(5) -0.003(5)
C3 0.066(6) 0.101(8) 0.105(9) -0.001(7) -0.020(6) 0.011(6)
C4 0.113(10) 0.114(10) 0.073(8) 0.022(7) -0.012(7) 0.008(8)
C5 0.124(10) 0.092(8) 0.080(8) 0.029(6) 0.010(7) -0.008(7)
C6 0.082(6) 0.084(7) 0.077(7) 0.016(5) 0.019(5) -0.001(5)
C7 0.073(6) 0.057(5) 0.064(6) -0.015(4) 0.022(5) -0.009(4)
C8 0.096(7) 0.084(7) 0.103(9) -0.020(6) 0.018(6) -0.004(6)
C9 0.179(13) 0.090(9) 0.086(9) -0.043(7) 0.027(9) -0.010(9)
C10 0.120(9) 0.070(7) 0.121(11) -0.014(7) 0.056(9) 0.003(7)
C11 0.098(7) 0.068(6) 0.095(8) -0.004(6) 0.044(6) 0.006(5)
C12 0.067(6) 0.063(6) 0.096(7) -0.009(5) 0.032(5) 0.004(4)
C13 0.049(4) 0.044(4) 0.057(5) -0.005(4) 0.008(4) 0.004(3)
N14 0.046(3) 0.050(4) 0.064(5) -0.004(3) 0.006(3) 0.003(3)
C15 0.058(5) 0.055(5) 0.073(6) 0.000(4) -0.010(5) -0.002(4)
C16 0.051(5) 0.061(6) 0.091(7) -0.015(5) -0.009(5) 0.004(4)
C17 0.053(5) 0.056(5) 0.113(9) -0.005(5) 0.017(5) -0.008(4)
C18 0.050(5) 0.063(5) 0.079(6) -0.006(4) 0.019(4) -0.007(4)
C21 0.060(5) 0.043(5) 0.100(7) 0.011(5) 0.022(5) 0.001(4)
C22 0.056(5) 0.055(5) 0.068(6) 0.018(4) 0.013(4) 0.007(4)
C23 0.066(5) 0.053(5) 0.076(6) 0.012(4) 0.026(5) -0.001(4)
C24 0.043(4) 0.056(5) 0.110(8) 0.017(5) 0.011(5) 0.000(4)
C25 0.073(6) 0.056(5) 0.071(6) -0.001(4) 0.010(5) -0.015(4)
C26 0.096(7) 0.049(5) 0.172(12) 0.009(6) 0.066(8) 0.018(5)
C27 0.091(7) 0.094(7) 0.075(7) 0.027(6) -0.022(5) -0.011(6)
C28 0.122(9) 0.101(8) 0.098(8) 0.017(7) 0.062(7) 0.012(7)
C29 0.049(5) 0.108(8) 0.173(12) 0.049(8) 0.018(7) 0.007(5)
C30 0.151(10) 0.079(8) 0.102(9) -0.007(6) 0.007(8) -0.048(7)
Cl2 0.084(2) 0.086(2) 0.094(2) 0.0156(15) 0.0238(14) 0.0257(14)
O1 0.114(6) 0.182(10) 0.198(10) 0.077(8) 0.036(7) 0.069(7)
O2 0.135(9) 0.264(17) 0.242(14) 0.082(13) 0.029(9) -0.061(10)
O3 0.141(7) 0.192(9) 0.105(6) 0.054(7) 0.041(6) 0.042(7)
O4 0.404(21) 0.137(9) 0.123(8) -0.006(7) 0.054(11) 0.116(12)
C40 0.091(12) 0.047(10) 0.070(12) 0.012(8) -0.002(10) -0.003(8)
Cl3 0.193(6) 0.080(4) 0.055(3) 0.003(2) 0.009(3) 0.036(4)

loop_
_atom_site_label
_atom_site_type_symbol
_atom_site_fract_x
_atom_site_fract_y
_atom_site_fract_z
_atom_site_U_iso_or_equiv
_atom_site_thermal_displace_type
_atom_site_occupancy
_atom_site_calc_flag
_atom_site_refinement_flags
_atom_site_disorder_group
Rh1 Rh 0.38568(2) 0.28133(7) 0.12806(3) 0.0489(3) Uani 1 d . .
Cl1 Cl 0.41716(6) 0.0156(2) 0.12589(10) 0.0666(6) Uani 1 d . .
P1 P 0.36829(6) 0.2190(2) 0.21361(9) 0.0528(5) Uani 1 d . .
C1 C 0.3983(2) 0.0907(9) 0.2682(3) 0.057(2) Uani 1 d . .
C2 C 0.4409(3) 0.0622(11) 0.2696(4) 0.075(3) Uani 1 d . .
H2A H 0.4536(3) 0.1074(11) 0.2425(4) 0.090 Uiso 1 calc R .
C3 C 0.4634(3) -0.0348(14) 0.3122(5) 0.097(3) Uani 1 d . .
H3A H 0.4916(3) -0.0552(14) 0.3130(5) 0.116 Uiso 1 calc R .
C4 C 0.4471(4) -0.1002(16) 0.3519(5) 0.105(4) Uani 1 d . .
H4A H 0.4636(4) -0.1661(16) 0.3795(5) 0.126 Uiso 1 calc R .
C5 C 0.4052(4) -0.0705(14) 0.3527(5) 0.100(3) Uani 1 d . .
H5A H 0.3937(4) -0.1140(14) 0.3812(5) 0.121 Uiso 1 calc R .
C6 C 0.3809(3) 0.0255(12) 0.3100(4) 0.081(3) Uani 1 d . .
H6A H 0.3528(3) 0.0457(12) 0.3098(4) 0.097 Uiso 1 calc R .
C7 C 0.3442(3) 0.3755(10) 0.2498(4) 0.064(2) Uani 1 d . .
C8 C 0.3644(3) 0.4372(13) 0.3002(5) 0.095(3) Uani 1 d . .
H8A H 0.3908(3) 0.3971(13) 0.3175(5) 0.114 Uiso 1 calc R .
C9 C 0.3455(5) 0.5625(15) 0.3266(5) 0.119(4) Uani 1 d . .
H9A H 0.3585(5) 0.5987(15) 0.3624(5) 0.142 Uiso 1 calc R .
C10 C 0.3095(4) 0.6280(14) 0.3002(6) 0.099(4) Uani 1 d . .
H10A H 0.2985(4) 0.7163(14) 0.3165(6) 0.119 Uiso 1 calc R .
C11 C 0.2880(3) 0.5687(12) 0.2495(5) 0.084(3) Uani 1 d . .
H11A H 0.2620(3) 0.6126(12) 0.2323(5) 0.100 Uiso 1 calc R .
C12 C 0.3054(3) 0.4423(11) 0.2237(4) 0.073(2) Uani 1 d . .
H12A H 0.2911(3) 0.4021(11) 0.1890(4) 0.088 Uiso 1 calc R .
C13 C 0.3247(2) 0.1066(9) 0.1701(3) 0.051(2) Uani 1 d . .
N14 N 0.3285(2) 0.1458(8) 0.1176(3) 0.054(2) Uani 1 d . .
C15 C 0.3012(2) 0.0840(10) 0.0737(4) 0.066(2) Uani 1 d . .
H15A H 0.3032(2) 0.1126(10) 0.0375(4) 0.079 Uiso 1 calc R .
C16 C 0.2703(2) -0.0207(11) 0.0811(5) 0.071(3) Uani 1 d . .
H16A H 0.2516(2) -0.0639(11) 0.0499(5) 0.086 Uiso 1 calc R .
C17 C 0.2666(3) -0.0624(11) 0.1334(5) 0.074(3) Uani 1 d . .
H17A H 0.2454(3) -0.1341(11) 0.1382(5) 0.089 Uiso 1 calc R .
C18 C 0.2940(2) 0.0015(10) 0.1791(4) 0.063(2) Uani 1 d . .
H18A H 0.2920(2) -0.0258(10) 0.2154(4) 0.076 Uiso 1 calc R .
C21 C 0.3751(3) 0.5428(10) 0.1116(4) 0.067(2) Uani 1 d . .
C22 C 0.3712(2) 0.4583(10) 0.0583(4) 0.060(2) Uani 1 d . .
C23 C 0.4099(3) 0.3814(10) 0.0579(4) 0.063(2) Uani 1 d . .
C24 C 0.4383(2) 0.4158(10) 0.1123(4) 0.071(3) Uani 1 d . .
C25 C 0.4176(3) 0.5172(10) 0.1434(4) 0.068(2) Uani 1 d . .
C26 C 0.3428(3) 0.6553(12) 0.1262(5) 0.100(4) Uani 1 d . .
H26A H 0.3527(3) 0.6961(12) 0.1638(5) 0.150 Uiso 1 calc R .
H26B H 0.3171(3) 0.5958(12) 0.1239(5) 0.150 Uiso 1 calc R .
H26C H 0.3380(3) 0.7463(12) 0.1004(5) 0.150 Uiso 1 calc R .
C27 C 0.3325(3) 0.4547(13) 0.0124(4) 0.093(3) Uani 1 d . .
H27A H 0.3109(3) 0.5178(13) 0.0235(4) 0.139 Uiso 1 calc R .
H27B H 0.3233(3) 0.3427(13) 0.0053(4) 0.139 Uiso 1 calc R .
H27C H 0.3385(3) 0.5012(13) -0.0211(4) 0.139 Uiso 1 calc R .
C28 C 0.4198(4) 0.2832(13) 0.0107(5) 0.101(4) Uani 1 d . .
H28A H 0.4481(4) 0.2432(13) 0.0214(5) 0.152 Uiso 1 calc R .
H28B H 0.4169(4) 0.3518(13) -0.0220(5) 0.152 Uiso 1 calc R .
H28C H 0.4008(4) 0.1915(13) 0.0024(5) 0.152 Uiso 1 calc R .
C29 C 0.4833(3) 0.3627(15) 0.1279(6) 0.111(4) Uani 1 d . .
H29A H 0.4892(3) 0.2924(15) 0.0989(6) 0.167 Uiso 1 calc R .
H29B H 0.4883(3) 0.3036(15) 0.1628(6) 0.167 Uiso 1 calc R .
H29C H 0.5011(3) 0.4580(15) 0.1318(6) 0.167 Uiso 1 calc R .
C30 C 0.4351(4) 0.5941(14) 0.1987(5) 0.114(4) Uani 1 d . .
H30A H 0.4136(4) 0.6581(14) 0.2100(5) 0.171 Uiso 1 calc R .
H30B H 0.4581(4) 0.6645(14) 0.1958(5) 0.171 Uiso 1 calc R .
H30C H 0.4447(4) 0.5095(14) 0.2260(5) 0.171 Uiso 1 calc R .
Cl2 Cl 0.29483(8) 0.0076(3) 0.41496(12) 0.0874(8) Uani 1 d . .
O1 O 0.3312(3) -0.0773(14) 0.4340(5) 0.165(4) Uani 1 d . .
O2 O 0.2610(3) -0.0910(19) 0.4186(6) 0.216(7) Uani 1 d . .
O3 O 0.2913(3) 0.0611(13) 0.3592(4) 0.144(3) Uani 1 d . .
O4 O 0.2897(5) 0.1306(15) 0.4500(5) 0.222(7) Uani 1 d . .
C40 C 0.4198(6) 0.1848(20) 0.4954(8) 0.072(5) Uani 0.50 d P .
Cl3 Cl 0.4040(2) 0.3188(7) 0.4371(2) 0.112(2) Uani 0.50 d P .
Cl4 Cl 0.4703(3) 0.2606(12) 0.5300(4) 0.073(2) Uiso 0.25 d P .
Cl5 Cl 0.4713(4) 0.1505(20) 0.5113(6) 0.119(4) Uiso 0.25 d P .

loop_
_atom_type_symbol
_atom_type_description
_atom_type_scat_dispersion_real
_atom_type_scat_dispersion_imag
_atom_type_scat_source
C C 0.0033 0.0016 'International Tables Vol C Tables 4.2.6.8 and 6.1.1.4'
H H 0.0000 0.0000 'International Tables Vol C Tables 4.2.6.8 and 6.1.1.4'
N N 0.0061 0.0033 'International Tables Vol C Tables 4.2.6.8 and 6.1.1.4'
O O 0.0106 0.0060 'International Tables Vol C Tables 4.2.6.8 and 6.1.1.4'
P P 0.1023 0.0942 'International Tables Vol C Tables 4.2.6.8 and 6.1.1.4'
Cl Cl 0.1484 0.1585 'International Tables Vol C Tables 4.2.6.8 and 6.1.1.4'
Rh Rh -1.1178 0.9187 'International Tables Vol C Tables 4.2.6.8 and 6.1.1.4'

loop_
_geom_angle_atom_site_label_1
_geom_angle_atom_site_label_2
_geom_angle_atom_site_label_3
_geom_angle
_geom_angle_site_symmetry_1
_geom_angle_site_symmetry_3
_geom_angle_publ_flag
C24 Rh1 N14 163.2(3) . . ?
C24 Rh1 C25 37.7(3) . . ?
N14 Rh1 C25 148.1(3) . . ?
C24 Rh1 C21 64.6(3) . . ?
N14 Rh1 C21 112.5(3) . . ?
C25 Rh1 C21 38.9(3) . . ?
C24 Rh1 C23 39.5(3) . . ?
N14 Rh1 C23 123.8(3) . . ?
C25 Rh1 C23 64.2(3) . . ?
C21 Rh1 C23 64.2(3) . . ?
C24 Rh1 C22 64.5(3) . . ?
N14 Rh1 C22 102.3(3) . . ?
C25 Rh1 C22 64.5(3) . . ?
C21 Rh1 C22 38.8(3) . . ?
C23 Rh1 C22 37.5(3) . . ?
C24 Rh1 P1 129.5(3) . . ?
N14 Rh1 P1 67.3(2) . . ?
C25 Rh1 P1 103.9(2) . . ?
C21 Rh1 P1 108.4(3) . . ?
C23 Rh1 P1 167.9(2) . . ?
C22 Rh1 P1 141.3(2) . . ?
C24 Rh1 Cl1 95.1(2) . . ?
N14 Rh1 Cl1 84.4(2) . . ?
C25 Rh1 Cl1 127.2(3) . . ?
C21 Rh1 Cl1 157.9(2) . . ?
C23 Rh1 Cl1 94.8(2) . . ?
C22 Rh1 Cl1 126.2(2) . . ?
P1 Rh1 Cl1 90.94(8) . . ?
C1 P1 C7 105.5(4) . . ?
C1 P1 C13 111.6(4) . . ?
C7 P1 C13 105.4(4) . . ?
C1 P1 Rh1 125.8(3) . . ?
C7 P1 Rh1 120.0(3) . . ?
C13 P1 Rh1 84.4(3) . . ?
C6 C1 C2 119.4(8) . . ?
C6 C1 P1 121.5(7) . . ?
C2 C1 P1 119.1(6) . . ?
C3 C2 C1 118.1(10) . . ?
C4 C3 C2 123.4(11) . . ?
C3 C4 C5 120.0(11) . . ?
C4 C5 C6 118.9(10) . . ?
C1 C6 C5 120.2(9) . . ?
C8 C7 C12 118.6(9) . . ?
C8 C7 P1 121.6(8) . . ?
C12 C7 P1 119.7(7) . . ?
C7 C8 C9 120.4(11) . . ?
C10 C9 C8 119.8(12) . . ?
C9 C10 C11 121.4(11) . . ?
C10 C11 C12 119.5(10) . . ?
C11 C12 C7 120.1(9) . . ?
N14 C13 C18 121.6(7) . . ?
N14 C13 P1 102.0(5) . . ?
C18 C13 P1 136.4(7) . . ?
C15 N14 C13 119.1(7) . . ?
C15 N14 Rh1 134.7(6) . . ?
C13 N14 Rh1 105.8(5) . . ?
N14 C15 C16 120.9(9) . . ?
C15 C16 C17 120.4(8) . . ?
C18 C17 C16 119.6(8) . . ?
C17 C18 C13 118.4(9) . . ?
C22 C21 C25 107.1(7) . . ?
C22 C21 C26 125.2(9) . . ?
C25 C21 C26 127.1(9) . . ?
C22 C21 Rh1 71.5(4) . . ?
C25 C21 Rh1 70.6(4) . . ?
C26 C21 Rh1 130.0(6) . . ?
C23 C22 C21 108.4(7) . . ?
C23 C22 C27 126.7(9) . . ?
C21 C22 C27 124.9(8) . . ?
C23 C22 Rh1 71.2(5) . . ?
C21 C22 Rh1 69.7(4) . . ?
C27 C22 Rh1 124.7(6) . . ?
C22 C23 C24 107.3(8) . . ?
C22 C23 C28 126.1(9) . . ?
C24 C23 C28 126.6(8) . . ?
C22 C23 Rh1 71.3(5) . . ?
C24 C23 Rh1 68.3(5) . . ?
C28 C23 Rh1 125.6(6) . . ?
C25 C24 C23 108.6(7) . . ?
C25 C24 C29 126.9(10) . . ?
C23 C24 C29 124.2(10) . . ?
C25 C24 Rh1 72.3(5) . . ?
C23 C24 Rh1 72.2(4) . . ?
C29 C24 Rh1 126.2(6) . . ?
C24 C25 C21 108.5(8) . . ?
C24 C25 C30 127.6(9) . . ?
C21 C25 C30 123.8(9) . . ?
C24 C25 Rh1 70.0(5) . . ?
C21 C25 Rh1 70.6(4) . . ?
C30 C25 Rh1 126.9(7) . . ?
O4 Cl2 O1 112.4(9) . . ?
O4 Cl2 O3 112.9(7) . . ?
O1 Cl2 O3 111.2(6) . . ?
O4 Cl2 O2 99.9(10) . . ?
O1 Cl2 O2 109.6(8) . . ?
O3 Cl2 O2 110.3(7) . . ?
Cl5 C40 Cl3 112.8(12) . . ?
Cl5 C40 Cl4 33.7(6) . . ?
Cl3 C40 Cl4 103.9(10) . . ?
Cl5 Cl4 C40 66.5(11) . . ?
Cl4 Cl5 C40 79.7(12) . . ?

loop_
_geom_bond_atom_site_label_1
_geom_bond_atom_site_label_2
_geom_bond_distance
_geom_bond_site_symmetry_2
_geom_bond_publ_flag
Rh1 C24 2.142(8) . ?
Rh1 N14 2.132(6) . ?
Rh1 C25 2.171(8) . ?
Rh1 C21 2.171(8) . ?
Rh1 C23 2.194(8) . ?
Rh1 C22 2.195(8) . ?
Rh1 P1 2.338(2) . ?
Rh1 Cl1 2.394(2) . ?
P1 C1 1.799(8) . ?
P1 C7 1.822(8) . ?
P1 C13 1.819(7) . ?
C1 C6 1.381(12) . ?
C1 C2 1.404(11) . ?
C2 C3 1.378(14) . ?
C3 C4 1.32(2) . ?
C4 C5 1.39(2) . ?
C5 C6 1.398(14) . ?
C7 C8 1.353(13) . ?
C7 C12 1.396(11) . ?
C8 C9 1.42(2) . ?
C9 C10 1.32(2) . ?
C10 C11 1.366(15) . ?
C11 C12 1.388(12) . ?
C13 N14 1.353(10) . ?
C13 C18 1.369(10) . ?
N14 C15 1.330(9) . ?
C15 C16 1.361(12) . ?
C16 C17 1.351(13) . ?
C17 C18 1.368(12) . ?
C21 C22 1.450(12) . ?
C21 C25 1.445(12) . ?
C21 C26 1.498(12) . ?
C22 C23 1.409(11) . ?
C22 C27 1.490(11) . ?
C23 C24 1.466(12) . ?
C23 C28 1.496(13) . ?
C24 C25 1.392(12) . ?
C24 C29 1.496(11) . ?
C25 C30 1.480(13) . ?
Cl2 O4 1.348(10) . ?
Cl2 O1 1.361(8) . ?
Cl2 O3 1.408(8) . ?
Cl2 O2 1.383(11) . ?
C40 Cl5 1.66(2) . ?
C40 Cl3 1.77(2) . ?
C40 Cl4 1.78(2) . ?
Cl4 Cl5 1.007(15) . ?

loop_
_geom_torsion_atom_site_label_1
_geom_torsion_atom_site_label_2
_geom_torsion_atom_site_label_3
_geom_torsion_atom_site_label_4
_geom_torsion
_geom_torsion_site_symmetry_1
_geom_torsion_site_symmetry_2
_geom_torsion_site_symmetry_3
_geom_torsion_site_symmetry_4
_geom_torsion_publ_flag
C24 Rh1 P1 C1 -64.4(4) . . . . ?
N14 Rh1 P1 C1 116.5(4) . . . . ?
C25 Rh1 P1 C1 -95.9(4) . . . . ?
C21 Rh1 P1 C1 -136.2(4) . . . . ?
C23 Rh1 P1 C1 -85.7(11) . . . . ?
C22 Rh1 P1 C1 -162.2(5) . . . . ?
Cl1 Rh1 P1 C1 33.0(3) . . . . ?
C24 Rh1 P1 C7 78.4(4) . . . . ?
N14 Rh1 P1 C7 -100.7(4) . . . . ?
C25 Rh1 P1 C7 46.9(4) . . . . ?
C21 Rh1 P1 C7 6.6(4) . . . . ?
C23 Rh1 P1 C7 57.0(11) . . . . ?
C22 Rh1 P1 C7 -19.5(5) . . . . ?
Cl1 Rh1 P1 C7 175.7(3) . . . . ?
C24 Rh1 P1 C13 -177.0(4) . . . . ?
N14 Rh1 P1 C13 3.8(3) . . . . ?
C25 Rh1 P1 C13 151.4(3) . . . . ?
C21 Rh1 P1 C13 111.2(3) . . . . ?
C23 Rh1 P1 C13 161.6(10) . . . . ?
C22 Rh1 P1 C13 85.1(4) . . . . ?
Cl1 Rh1 P1 C13 -79.7(2) . . . . ?
C7 P1 C1 C6 50.3(8) . . . . ?
C13 P1 C1 C6 -63.7(8) . . . . ?
Rh1 P1 C1 C6 -162.7(6) . . . . ?
C7 P1 C1 C2 -126.9(7) . . . . ?
C13 P1 C1 C2 119.1(7) . . . . ?
Rh1 P1 C1 C2 20.1(8) . . . . ?
C6 C1 C2 C3 1.9(13) . . . . ?
P1 C1 C2 C3 179.2(7) . . . . ?
C1 C2 C3 C4 -0.8(16) . . . . ?
C2 C3 C4 C5 -0.9(19) . . . . ?
C3 C4 C5 C6 1.6(18) . . . . ?
C2 C1 C6 C5 -1.2(14) . . . . ?
P1 C1 C6 C5 -178.5(8) . . . . ?
C4 C5 C6 C1 -0.5(16) . . . . ?
C1 P1 C7 C8 35.1(9) . . . . ?
C13 P1 C7 C8 153.3(8) . . . . ?
Rh1 P1 C7 C8 -114.3(8) . . . . ?
C1 P1 C7 C12 -149.3(7) . . . . ?
C13 P1 C7 C12 -31.1(8) . . . . ?
Rh1 P1 C7 C12 61.3(7) . . . . ?
C12 C7 C8 C9 2.4(15) . . . . ?
P1 C7 C8 C9 178.0(9) . . . . ?
C7 C8 C9 C10 -4.9(19) . . . . ?
C8 C9 C10 C11 5.2(20) . . . . ?
C9 C10 C11 C12 -3.2(17) . . . . ?
C10 C11 C12 C7 0.7(14) . . . . ?
C8 C7 C12 C11 -0.4(13) . . . . ?
P1 C7 C12 C11 -176.1(7) . . . . ?
C1 P1 C13 N14 -132.1(5) . . . . ?
C7 P1 C13 N14 113.9(5) . . . . ?
Rh1 P1 C13 N14 -5.7(4) . . . . ?
C1 P1 C13 C18 45.7(9) . . . . ?
C7 P1 C13 C18 -68.3(9) . . . . ?
Rh1 P1 C13 C18 172.1(8) . . . . ?
C18 C13 N14 C15 1.8(11) . . . . ?
P1 C13 N14 C15 180.0(6) . . . . ?
C18 C13 N14 Rh1 -171.8(6) . . . . ?
P1 C13 N14 Rh1 6.5(5) . . . . ?
C24 Rh1 N14 C15 5.0(14) . . . . ?
C25 Rh1 N14 C15 102.9(9) . . . . ?
C21 Rh1 N14 C15 81.2(8) . . . . ?
C23 Rh1 N14 C15 8.1(8) . . . . ?
C22 Rh1 N14 C15 41.9(8) . . . . ?
P1 Rh1 N14 C15 -177.4(8) . . . . ?
Cl1 Rh1 N14 C15 -84.0(7) . . . . ?
C24 Rh1 N14 C13 177.0(9) . . . . ?
C25 Rh1 N14 C13 -85.0(7) . . . . ?
C21 Rh1 N14 C13 -106.7(5) . . . . ?
C23 Rh1 N14 C13 -179.9(4) . . . . ?
C22 Rh1 N14 C13 -146.1(5) . . . . ?
P1 Rh1 N14 C13 -5.3(4) . . . . ?
Cl1 Rh1 N14 C13 88.0(4) . . . . ?
C13 N14 C15 C16 -1.7(11) . . . . ?
Rh1 N14 C15 C16 169.6(6) . . . . ?
N14 C15 C16 C17 0.7(13) . . . . ?
C15 C16 C17 C18 0.1(13) . . . . ?
C16 C17 C18 C13 0.0(12) . . . . ?
N14 C13 C18 C17 -0.9(11) . . . . ?
P1 C13 C18 C17 -178.4(6) . . . . ?
C24 Rh1 C21 C22 80.3(5) . . . . ?
N14 Rh1 C21 C22 -81.6(5) . . . . ?
C25 Rh1 C21 C22 116.5(7) . . . . ?
C23 Rh1 C21 C22 36.3(5) . . . . ?
C22 Rh1 C21 C22 0.000(1) . . . . ?
P1 Rh1 C21 C22 -154.0(4) . . . . ?
Cl1 Rh1 C21 C22 56.0(9) . . . . ?
C24 Rh1 C21 C25 -36.2(5) . . . . ?
N14 Rh1 C21 C25 161.9(5) . . . . ?
C25 Rh1 C21 C25 0.0 . . . . ?
C23 Rh1 C21 C25 -80.2(5) . . . . ?
C22 Rh1 C21 C25 -116.5(7) . . . . ?
P1 Rh1 C21 C25 89.4(5) . . . . ?
Cl1 Rh1 C21 C25 -60.6(10) . . . . ?
C24 Rh1 C21 C26 -158.8(11) . . . . ?
N14 Rh1 C21 C26 39.3(11) . . . . ?
C25 Rh1 C21 C26 -122.6(12) . . . . ?
C23 Rh1 C21 C26 157.2(11) . . . . ?
C22 Rh1 C21 C26 120.9(12) . . . . ?
P1 Rh1 C21 C26 -33.1(10) . . . . ?
Cl1 Rh1 C21 C26 176.9(7) . . . . ?
C25 C21 C22 C23 0.9(9) . . . . ?
C26 C21 C22 C23 172.6(8) . . . . ?
Rh1 C21 C22 C23 -61.0(5) . . . . ?
C25 C21 C22 C27 -179.2(8) . . . . ?
C26 C21 C22 C27 -7.6(13) . . . . ?
Rh1 C21 C22 C27 118.8(8) . . . . ?
C25 C21 C22 Rh1 62.0(5) . . . . ?
C26 C21 C22 Rh1 -126.4(8) . . . . ?
Rh1 C21 C22 Rh1 0.0 . . . . ?
C24 Rh1 C22 C23 38.4(5) . . . . ?
N14 Rh1 C22 C23 -130.6(5) . . . . ?
C25 Rh1 C22 C23 80.3(5) . . . . ?
C21 Rh1 C22 C23 118.8(7) . . . . ?
C23 Rh1 C22 C23 0.0 . . . . ?
P1 Rh1 C22 C23 160.5(4) . . . . ?
Cl1 Rh1 C22 C23 -38.5(6) . . . . ?
C24 Rh1 C22 C21 -80.4(5) . . . . ?
N14 Rh1 C22 C21 110.7(5) . . . . ?
C25 Rh1 C22 C21 -38.5(5) . . . . ?
C21 Rh1 C22 C21 0.000(2) . . . . ?
C23 Rh1 C22 C21 -118.8(7) . . . . ?
P1 Rh1 C22 C21 41.7(6) . . . . ?
Cl1 Rh1 C22 C21 -157.3(4) . . . . ?
C24 Rh1 C22 C27 160.5(9) . . . . ?
N14 Rh1 C22 C27 -8.4(9) . . . . ?
C25 Rh1 C22 C27 -157.6(9) . . . . ?
C21 Rh1 C22 C27 -119.1(10) . . . . ?
C23 Rh1 C22 C27 122.1(10) . . . . ?
P1 Rh1 C22 C27 -77.4(9) . . . . ?
Cl1 Rh1 C22 C27 83.6(8) . . . . ?
C21 C22 C23 C24 1.0(9) . . . . ?
C27 C22 C23 C24 -178.8(8) . . . . ?
Rh1 C22 C23 C24 -59.1(5) . . . . ?
C21 C22 C23 C28 -179.0(8) . . . . ?
C27 C22 C23 C28 1.2(14) . . . . ?
Rh1 C22 C23 C28 120.9(8) . . . . ?
C21 C22 C23 Rh1 60.1(5) . . . . ?
C27 C22 C23 Rh1 -119.8(8) . . . . ?
Rh1 C22 C23 Rh1 0.0 . . . . ?
C24 Rh1 C23 C22 -118.2(7) . . . . ?
N14 Rh1 C23 C22 63.2(6) . . . . ?
C25 Rh1 C23 C22 -81.0(5) . . . . ?
C21 Rh1 C23 C22 -37.6(5) . . . . ?
C22 Rh1 C23 C22 0.0 . . . . ?
P1 Rh1 C23 C22 -91.9(11) . . . . ?
Cl1 Rh1 C23 C22 149.7(5) . . . . ?
C24 Rh1 C23 C24 0.0 . . . . ?
N14 Rh1 C23 C24 -178.6(4) . . . . ?
C25 Rh1 C23 C24 37.2(5) . . . . ?
C21 Rh1 C23 C24 80.6(5) . . . . ?
C22 Rh1 C23 C24 118.2(7) . . . . ?
P1 Rh1 C23 C24 26.3(13) . . . . ?
Cl1 Rh1 C23 C24 -92.1(4) . . . . ?
C24 Rh1 C23 C28 120.3(10) . . . . ?
N14 Rh1 C23 C28 -58.3(9) . . . . ?
C25 Rh1 C23 C28 157.5(10) . . . . ?
C21 Rh1 C23 C28 -159.2(10) . . . . ?
C22 Rh1 C23 C28 -121.6(11) . . . . ?
P1 Rh1 C23 C28 146.5(9) . . . . ?
Cl1 Rh1 C23 C28 28.2(9) . . . . ?
C22 C23 C24 C25 -2.6(9) . . . . ?
C28 C23 C24 C25 177.4(8) . . . . ?
Rh1 C23 C24 C25 -63.6(6) . . . . ?
C22 C23 C24 C29 -176.9(8) . . . . ?
C28 C23 C24 C29 3.1(13) . . . . ?
Rh1 C23 C24 C29 122.1(8) . . . . ?
C22 C23 C24 Rh1 61.0(5) . . . . ?
C28 C23 C24 Rh1 -119.0(8) . . . . ?
Rh1 C23 C24 Rh1 0.0 . . . . ?
N14 Rh1 C24 C25 121.0(10) . . . . ?
C25 Rh1 C24 C25 0.0 . . . . ?
C21 Rh1 C24 C25 37.4(5) . . . . ?
C23 Rh1 C24 C25 117.0(7) . . . . ?
C22 Rh1 C24 C25 80.5(5) . . . . ?
P1 Rh1 C24 C25 -56.1(6) . . . . ?
Cl1 Rh1 C24 C25 -151.6(5) . . . . ?
N14 Rh1 C24 C23 4.1(12) . . . . ?
C25 Rh1 C24 C23 -117.0(7) . . . . ?
C21 Rh1 C24 C23 -79.6(5) . . . . ?
C23 Rh1 C24 C23 0.0 . . . . ?
C22 Rh1 C24 C23 -36.4(5) . . . . ?
P1 Rh1 C24 C23 -173.1(4) . . . . ?
Cl1 Rh1 C24 C23 91.5(4) . . . . ?
N14 Rh1 C24 C29 -115.7(12) . . . . ?
C25 Rh1 C24 C29 123.2(13) . . . . ?
C21 Rh1 C24 C29 160.6(11) . . . . ?
C23 Rh1 C24 C29 -119.8(12) . . . . ?
C22 Rh1 C24 C29 -156.2(11) . . . . ?
P1 Rh1 C24 C29 67.1(11) . . . . ?
Cl1 Rh1 C24 C29 -28.3(10) . . . . ?
C23 C24 C25 C21 3.2(9) . . . . ?
C29 C24 C25 C21 177.3(8) . . . . ?
Rh1 C24 C25 C21 -60.3(6) . . . . ?
C23 C24 C25 C30 -174.7(8) . . . . ?
C29 C24 C25 C30 -0.6(15) . . . . ?
Rh1 C24 C25 C30 121.8(9) . . . . ?
C23 C24 C25 Rh1 63.5(5) . . . . ?
C29 C24 C25 Rh1 -122.3(9) . . . . ?
Rh1 C24 C25 Rh1 0.0 . . . . ?
C22 C21 C25 C24 -2.6(9) . . . . ?
C26 C21 C25 C24 -174.1(8) . . . . ?
Rh1 C21 C25 C24 60.0(6) . . . . ?
C22 C21 C25 C30 175.4(8) . . . . ?
C26 C21 C25 C30 4.0(14) . . . . ?
Rh1 C21 C25 C30 -122.0(9) . . . . ?
C22 C21 C25 Rh1 -62.6(5) . . . . ?
C26 C21 C25 Rh1 126.0(9) . . . . ?
Rh1 C21 C25 Rh1 0.0 . . . . ?
C24 Rh1 C25 C24 0.0 . . . . ?
N14 Rh1 C25 C24 -152.1(6) . . . . ?
C21 Rh1 C25 C24 -119.1(8) . . . . ?
C23 Rh1 C25 C24 -39.0(5) . . . . ?
C22 Rh1 C25 C24 -80.7(6) . . . . ?
P1 Rh1 C25 C24 138.7(5) . . . . ?
Cl1 Rh1 C25 C24 36.6(6) . . . . ?
C24 Rh1 C25 C21 119.1(8) . . . . ?
N14 Rh1 C25 C21 -33.0(9) . . . . ?
C21 Rh1 C25 C21 0.0 . . . . ?
C23 Rh1 C25 C21 80.1(6) . . . . ?
C22 Rh1 C25 C21 38.4(5) . . . . ?
P1 Rh1 C25 C21 -102.2(5) . . . . ?
Cl1 Rh1 C25 C21 155.7(4) . . . . ?
C24 Rh1 C25 C30 -122.6(12) . . . . ?
N14 Rh1 C25 C30 85.3(11) . . . . ?
C21 Rh1 C25 C30 118.3(12) . . . . ?
C23 Rh1 C25 C30 -161.6(10) . . . . ?
C22 Rh1 C25 C30 156.7(10) . . . . ?
P1 Rh1 C25 C30 16.0(10) . . . . ?
Cl1 Rh1 C25 C30 -86.0(10) . . . . ?
Cl5 C40 Cl4 Cl5 0.000(6) . . . . ?
Cl3 C40 Cl4 Cl5 -110.3(14) . . . . ?
C40 Cl4 Cl5 C40 0.000(3) . . . . ?
Cl3 C40 Cl5 Cl4 80.9(13) . . . . ?
Cl4 C40 Cl5 Cl4 0.000(6) . . . . ?
